data_7037733
loop_
_publ_author_name
'Whitehead, George F. S.'
'Ferrando-Soria, Jes\'us'
'Carthy, Laura'
'Pritchard, Robin G.'
'Teat, Simon J.'
'Timco, Grigore A.'
'Winpenny, Richard E. P.'

_publ_section_title
;
 Synthesis and reactions of N-heterocycle functionalised variants of
 heterometallic {Cr7Ni} rings.
;
_journal_issue 4
_journal_name_full 'Dalton transactions (Cambridge, England : 2003)'
_journal_page_first 1638
_journal_page_last 1647
_journal_paper_doi 10.1039/c5dt04062k
_journal_volume 45
_journal_year 2016
_chemical_formula_moiety 'C182 H314 Co2 Cr16 F16 N2 O72, 2(C6 H16 N)'
_chemical_formula_sum 'C194 H346 Co2 Cr14 F16 N4 Ni2 O72'
_chemical_formula_weight 5154.01
_chemical_name_systematic '[nPr2NH2][Cr7NiF8(O2C5H9)(O2CC5H4N)]2[Co2(O2C5H9)4]'
_space_group_IT_number 88
_symmetry_cell_setting tetragonal
_symmetry_Int_Tables_number 88
_symmetry_space_group_name_Hall '-I 4ad'
_symmetry_space_group_name_H-M 'I 41/a :2'
_atom_sites_solution_hydrogens geom
_audit_conform_dict_location ftp://ftp.iucr.org/pub/cif_core.dic
_audit_conform_dict_name cif_core.dic
_audit_conform_dict_version 2.4.3
_audit_creation_date 2013-08-19T12:13:47-00:00
_audit_creation_method 'WinGX routine CIF_UPDATE'
_audit_update_record
;
2015-09-14 deposited with the CCDC.
2015-12-21 downloaded from the CCDC.
;
_cell_angle_alpha 90
_cell_angle_beta 90
_cell_angle_gamma 90
_cell_formula_units_Z 8
_cell_length_a 58.317(6)
_cell_length_b 58.317(6)
_cell_length_c 16.7336(18)
_cell_measurement_reflns_used 0
_cell_measurement_temperature 150(2)
_cell_measurement_theta_max 0
_cell_measurement_theta_min 0
_cell_measurement_wavelength 1.54178
_cell_volume 56909(10)
_computing_molecular_graphics 'ORTEP-3 for Windows (Farrugia, 2012)'
_computing_publication_material 'WinGX publication routines (Farrugia, 2012)'
_computing_structure_refinement 'SHELXL-2012 (Sheldrick, 2012)'
_computing_structure_solution 'SIR-92 (Altomare et al., 1994)'
_diffrn_ambient_temperature 150(2)
_diffrn_measured_fraction_theta_full 0.407
_diffrn_measured_fraction_theta_max 0.991
_diffrn_radiation_probe x-ray
_diffrn_radiation_type CuK\a
_diffrn_radiation_wavelength 1.54178
_diffrn_reflns_av_R_equivalents 0.1776
_diffrn_reflns_laue_measured_fraction_full 0.407
_diffrn_reflns_laue_measured_fraction_max 0.991
_diffrn_reflns_limit_h_max 51
_diffrn_reflns_limit_h_min -46
_diffrn_reflns_limit_k_max 52
_diffrn_reflns_limit_k_min -50
_diffrn_reflns_limit_l_max 12
_diffrn_reflns_limit_l_min -14
_diffrn_reflns_number 36087
_diffrn_reflns_point_group_measured_fraction_full 0.407
_diffrn_reflns_point_group_measured_fraction_max 0.991
_diffrn_reflns_theta_full 67.679
_diffrn_reflns_theta_max 43.45
_diffrn_reflns_theta_min 6.44
_exptl_absorpt_coefficient_mu 5.889
_exptl_absorpt_correction_T_max 0.7489
_exptl_absorpt_correction_T_min 0.4743
_exptl_absorpt_correction_type multi-scan
_exptl_crystal_density_diffrn 1.203
_exptl_crystal_density_method 'not measured'
_exptl_crystal_F_000 21632
_exptl_crystal_recrystallization_method 'Re-crystallisation from solvent: Acetone'
_exptl_crystal_size_max 0.3
_exptl_crystal_size_mid 0.1
_exptl_crystal_size_min 0.1
_refine_diff_density_max 1.167
_refine_diff_density_min -0.481
_refine_diff_density_rms 0.088
_refine_ls_extinction_method none
_refine_ls_goodness_of_fit_ref 1.05
_refine_ls_hydrogen_treatment constr
_refine_ls_matrix_type full
_refine_ls_number_constraints 0
_refine_ls_number_parameters 1378
_refine_ls_number_reflns 10472
_refine_ls_number_restraints 683
_refine_ls_restrained_S_all 1.04
_refine_ls_R_factor_all 0.1616
_refine_ls_R_factor_gt 0.0791
_refine_ls_shift/su_max 0.001
_refine_ls_shift/su_mean 0
_refine_ls_structure_factor_coef Fsqd
_refine_ls_weighting_details
;
 w=1/[\s^2^(Fo^2^)+(0.1201P)^2^]
 where P=(Fo^2^+2Fc^2^)/3
;
_refine_ls_weighting_scheme calc
_refine_ls_wR_factor_gt 0.1892
_refine_ls_wR_factor_ref 0.225
_reflns_number_gt 5683
_reflns_number_total 10472
_reflns_threshold_expression 'I > 2\s(I)'
_cod_data_source_file c5dt04062k2.cif
_cod_data_source_block shelx
_cod_depositor_comments 'Adding full bibliography for 7037717--7037737.cif.'
_cod_original_cell_volume 56908(14)
_cod_original_sg_symbol_H-M 'I 41/a'
_cod_database_code 7037733

loop_
_symmetry_equiv_pos_as_xyz
'x, y, z'
'-x+1/2, -y, z+1/2'
'-y+3/4, x+1/4, z+1/4'
'y+3/4, -x+3/4, z+3/4'
'x+1/2, y+1/2, z+1/2'
'-x+1, -y+1/2, z+1'
'-y+5/4, x+3/4, z+3/4'
'y+5/4, -x+5/4, z+5/4'
'-x, -y, -z'
'x-1/2, y, -z-1/2'
'y-3/4, -x-1/4, -z-1/4'
'-y-3/4, x-3/4, -z-3/4'
'-x+1/2, -y+1/2, -z+1/2'
'x, y+1/2, -z'
'y-1/4, -x+1/4, -z+1/4'
'-y-1/4, x-1/4, -z-1/4'

loop_
_atom_site_label
_atom_site_type_symbol
_atom_site_fract_x
_atom_site_fract_y
_atom_site_fract_z
_atom_site_U_iso_or_equiv
_atom_site_adp_type
_atom_site_occupancy
_atom_site_calc_flag
Cr1 Cr 0.59415(4) 0.35737(4) 0.37082(13) 0.0333(7) Uani 0.5 d
Ni1 Ni 0.59415(4) 0.35737(4) 0.37082(13) 0.0333(7) Uani 0.5 d
Cr2 Cr 0.56241(4) 0.33784(4) 0.21588(15) 0.0414(8) Uani 1 d
Cr3 Cr 0.54746(4) 0.35847(4) 0.03290(15) 0.0455(8) Uani 1 d
Cr4 Cr 0.56759(4) 0.40108(4) -0.08623(13) 0.0361(8) Uani 1 d
Cr5 Cr 0.60111(4) 0.44753(4) -0.05666(13) 0.0280(7) Uani 1 d
Cr6 Cr 0.64396(4) 0.45943(4) 0.07194(13) 0.0325(8) Uani 1 d
Cr7 Cr 0.65222(4) 0.44294(4) 0.26409(13) 0.0383(8) Uani 1 d
Cr8 Cr 0.63629(4) 0.39791(4) 0.38048(13) 0.0374(8) Uani 0.5 d
Ni8 Ni 0.63629(4) 0.39791(4) 0.38048(13) 0.0374(8) Uani 0.5 d
C1 C 0.5564(3) 0.3249(3) 0.3866(14) 0.055(6) Uani 1 d
C2 C 0.5401(3) 0.3107(4) 0.4400(13) 0.089(6) Uani 1 d
C3 C 0.5494(4) 0.3079(4) 0.5197(14) 0.170(10) Uani 1 d
H3A H 0.5642 0.3 0.5165 0.256 Uiso 1 calc
H3B H 0.5388 0.2988 0.552 0.256 Uiso 1 calc
H3C H 0.5515 0.323 0.5443 0.256 Uiso 1 calc
C4 C 0.5170(3) 0.3209(4) 0.4398(15) 0.175(11) Uani 1 d
H4A H 0.5113 0.3218 0.3848 0.262 Uiso 1 calc
H4B H 0.5177 0.3364 0.4626 0.262 Uiso 1 calc
H4C H 0.5066 0.3114 0.4718 0.262 Uiso 1 calc
C5 C 0.5392(5) 0.2860(4) 0.4048(16) 0.188(11) Uani 1 d
H5A H 0.5334 0.2866 0.3499 0.283 Uiso 1 calc
H5B H 0.5291 0.2764 0.4375 0.283 Uiso 1 calc
H5C H 0.5547 0.2794 0.4046 0.283 Uiso 1 calc
C6 C 0.6073(3) 0.3189(3) 0.2610(11) 0.039(4) Uani 1 d
C7 C 0.6242(3) 0.3003(3) 0.2411(10) 0.053(4) Uani 1 d
C8 C 0.6452(3) 0.3024(3) 0.2902(11) 0.119(8) Uani 1 d
H8A H 0.6559 0.29 0.2763 0.178 Uiso 1 calc
H8B H 0.6411 0.3013 0.3469 0.178 Uiso 1 calc
H8C H 0.6525 0.3172 0.2798 0.178 Uiso 1 calc
C9 C 0.6125(4) 0.2774(3) 0.2659(14) 0.124(8) Uani 1 d
H9A H 0.5986 0.2751 0.234 0.185 Uiso 1 calc
H9B H 0.6085 0.278 0.3227 0.185 Uiso 1 calc
H9C H 0.6231 0.2646 0.2568 0.185 Uiso 1 calc
C10 C 0.6297(3) 0.2993(3) 0.1519(9) 0.093(7) Uani 1 d
H10A H 0.6155 0.2972 0.1216 0.139 Uiso 1 calc
H10B H 0.6401 0.2865 0.1413 0.139 Uiso 1 calc
H10C H 0.637 0.3137 0.1355 0.139 Uiso 1 calc
C11 C 0.5383(3) 0.3114(3) 0.0919(13) 0.047(5) Uani 1 d
C12 C 0.5275(4) 0.2885(3) 0.0699(14) 0.092(6) Uani 1 d
C13 C 0.5025(5) 0.2916(4) 0.086(3) 0.291(17) Uani 1 d
H13A H 0.4967 0.3046 0.0549 0.437 Uiso 1 calc
H13B H 0.5001 0.2945 0.143 0.437 Uiso 1 calc
H13C H 0.4942 0.2776 0.0705 0.437 Uiso 1 calc
C14 C 0.5303(7) 0.2847(5) -0.0182(17) 0.256(15) Uani 1 d
H14A H 0.5237 0.2978 -0.0474 0.384 Uiso 1 calc
H14B H 0.5223 0.2706 -0.0337 0.384 Uiso 1 calc
H14C H 0.5466 0.2834 -0.031 0.384 Uiso 1 calc
C15 C 0.5369(5) 0.2705(4) 0.108(2) 0.260(16) Uani 1 d
H15A H 0.5356 0.2726 0.1655 0.39 Uiso 1 calc
H15B H 0.5532 0.2694 0.0929 0.39 Uiso 1 calc
H15C H 0.529 0.2565 0.0918 0.39 Uiso 1 calc
C16 C 0.5210(3) 0.3664(3) 0.1801(12) 0.039(4) Uani 1 d
C17 C 0.5001(3) 0.3771(3) 0.2203(11) 0.050(4) Uani 1 d
C18 C 0.4890(3) 0.3949(3) 0.1665(11) 0.087(6) Uani 1 d
H18A H 0.4757 0.4016 0.1937 0.131 Uiso 1 calc
H18B H 0.4839 0.3876 0.1168 0.131 Uiso 1 calc
H18C H 0.5001 0.407 0.1541 0.131 Uiso 1 calc
C19 C 0.4836(3) 0.3574(3) 0.2376(10) 0.074(5) Uani 1 d
H19A H 0.4699 0.3634 0.2641 0.112 Uiso 1 calc
H19B H 0.4911 0.3462 0.2725 0.112 Uiso 1 calc
H19C H 0.4793 0.35 0.1873 0.112 Uiso 1 calc
C20 C 0.5071(3) 0.3884(3) 0.2993(11) 0.090(6) Uani 1 d
H20A H 0.4936 0.3952 0.3248 0.135 Uiso 1 calc
H20B H 0.5185 0.4004 0.2889 0.135 Uiso 1 calc
H20C H 0.5138 0.3768 0.3348 0.135 Uiso 1 calc
C21 C 0.5257(3) 0.3734(4) -0.1165(14) 0.069(6) Uani 1 d
C22 C 0.5062(4) 0.3696(4) -0.1763(14) 0.103(7) Uani 1 d
C23 C 0.4878(4) 0.3886(4) -0.1508(17) 0.161(10) Uani 1 d
H23A H 0.4826 0.3857 -0.096 0.242 Uiso 1 calc
H23B H 0.4746 0.388 -0.1871 0.242 Uiso 1 calc
H23C H 0.4948 0.4039 -0.1537 0.242 Uiso 1 calc
C24 C 0.4945(3) 0.3471(3) -0.1588(14) 0.133(9) Uani 1 d
H24A H 0.4918 0.3457 -0.1012 0.2 Uiso 1 calc
H24B H 0.5044 0.3344 -0.1765 0.2 Uiso 1 calc
H24C H 0.4799 0.3464 -0.1873 0.2 Uiso 1 calc
C25 C 0.5124(4) 0.3753(5) -0.2569(14) 0.212(13) Uani 1 d
H25A H 0.4992 0.3728 -0.2921 0.318 Uiso 1 calc
H25B H 0.5251 0.3656 -0.2741 0.318 Uiso 1 calc
H25C H 0.517 0.3914 -0.2595 0.318 Uiso 1 calc
C26 C 0.5845(3) 0.3536(3) -0.0895(10) 0.038(4) Uani 1 d
C27 C 0.6004(4) 0.3363(3) -0.1264(11) 0.071(5) Uani 1 d
C28 C 0.6105(4) 0.3212(3) -0.0592(13) 0.137(8) Uani 1 d
H28A H 0.5981 0.3133 -0.0309 0.205 Uiso 1 calc
H28B H 0.619 0.3309 -0.0216 0.205 Uiso 1 calc
H28C H 0.6209 0.3098 -0.0825 0.205 Uiso 1 calc
C29 C 0.5860(3) 0.3235(4) -0.1854(13) 0.135(9) Uani 1 d
H29A H 0.5733 0.3159 -0.1575 0.202 Uiso 1 calc
H29B H 0.5954 0.3119 -0.2125 0.202 Uiso 1 calc
H29C H 0.5798 0.3343 -0.2249 0.202 Uiso 1 calc
C30 C 0.6202(3) 0.3476(3) -0.1702(12) 0.104(7) Uani 1 d
H30A H 0.6301 0.3357 -0.1934 0.157 Uiso 1 calc
H30B H 0.6291 0.3569 -0.1326 0.157 Uiso 1 calc
H30C H 0.6142 0.3574 -0.2129 0.157 Uiso 1 calc
C31 C 0.5829(3) 0.4334(3) -0.2112(9) 0.035(4) Uani 1 d
C32 C 0.5828(3) 0.4374(3) -0.3010(8) 0.043(4) Uani 1 d
C33 C 0.5573(3) 0.4376(3) -0.3279(9) 0.068(5) Uani 1 d
H33A H 0.5565 0.4403 -0.3856 0.103 Uiso 1 calc
H33B H 0.5491 0.4498 -0.2998 0.103 Uiso 1 calc
H33C H 0.5503 0.4228 -0.3152 0.103 Uiso 1 calc
C34 C 0.5956(3) 0.4186(3) -0.3448(8) 0.068(5) Uani 1 d
H34A H 0.5955 0.4218 -0.4023 0.102 Uiso 1 calc
H34B H 0.5882 0.4038 -0.3346 0.102 Uiso 1 calc
H34C H 0.6115 0.4181 -0.3258 0.102 Uiso 1 calc
C35 C 0.5934(3) 0.4609(3) -0.3178(9) 0.076(6) Uani 1 d
H35A H 0.5935 0.4637 -0.3756 0.114 Uiso 1 calc
H35B H 0.6091 0.4613 -0.2973 0.114 Uiso 1 calc
H35C H 0.5842 0.4728 -0.2914 0.114 Uiso 1 calc
C36 C 0.5521(3) 0.4474(3) -0.0343(10) 0.038(4) Uani 1 d
C37 C 0.5299(3) 0.4621(3) -0.0209(10) 0.048(4) Uani 1 d
C38 C 0.5120(3) 0.4479(4) 0.0240(14) 0.136(8) Uani 1 d
H38A H 0.5082 0.4342 -0.0072 0.203 Uiso 1 calc
H38B H 0.4981 0.4571 0.0318 0.203 Uiso 1 calc
H38C H 0.5182 0.4433 0.0761 0.203 Uiso 1 calc
C39 C 0.5228(4) 0.4689(4) -0.1039(11) 0.161(11) Uani 1 d
H39A H 0.5348 0.4784 -0.128 0.242 Uiso 1 calc
H39B H 0.5084 0.4775 -0.1015 0.242 Uiso 1 calc
H39C H 0.5206 0.4551 -0.1364 0.242 Uiso 1 calc
C40 C 0.5346(3) 0.4824(3) 0.0304(13) 0.112(7) Uani 1 d
H40A H 0.546 0.4922 0.0045 0.168 Uiso 1 calc
H40B H 0.5405 0.4773 0.0823 0.168 Uiso 1 calc
H40C H 0.5204 0.4911 0.0383 0.168 Uiso 1 calc
C41 C 0.6276(4) 0.4902(3) -0.0542(11) 0.047(5) Uani 1 d
C42 C 0.6304(4) 0.5135(3) -0.0941(12) 0.080(5) Uani 1 d
C43 C 0.6461(5) 0.5280(3) -0.0518(14) 0.180(10) Uani 1 d
H43A H 0.6404 0.5305 0.0026 0.27 Uiso 1 calc
H43B H 0.6473 0.5427 -0.0795 0.27 Uiso 1 calc
H43C H 0.6612 0.5207 -0.0496 0.27 Uiso 1 calc
C44 C 0.6068(5) 0.5257(4) -0.0888(18) 0.180(9) Uani 1 d
H44A H 0.6025 0.5276 -0.0326 0.269 Uiso 1 calc
H44B H 0.5952 0.5165 -0.1164 0.269 Uiso 1 calc
H44C H 0.6079 0.5408 -0.1142 0.269 Uiso 1 calc
C45 C 0.6246(6) 0.5142(5) -0.1784(15) 0.174(8) Uani 1 d
H45A H 0.6116 0.504 -0.1886 0.261 Uiso 1 calc
H45B H 0.6378 0.5091 -0.2101 0.261 Uiso 1 calc
H45C H 0.6205 0.5299 -0.1934 0.261 Uiso 1 calc
C46 C 0.6506(3) 0.4339(2) -0.0729(11) 0.036(4) Uani 1 d
C47 C 0.6673(3) 0.4234(3) -0.1343(9) 0.049(4) Uani 1 d
C48 C 0.6549(3) 0.4109(4) -0.2010(12) 0.143(9) Uani 1 d
H48A H 0.6468 0.3976 -0.1788 0.214 Uiso 1 calc
H48B H 0.666 0.4057 -0.241 0.214 Uiso 1 calc
H48C H 0.6438 0.4213 -0.2262 0.214 Uiso 1 calc
C49 C 0.6797(3) 0.4436(3) -0.1736(11) 0.104(7) Uani 1 d
H49A H 0.6907 0.4379 -0.213 0.157 Uiso 1 calc
H49B H 0.6878 0.4525 -0.1327 0.157 Uiso 1 calc
H49C H 0.6684 0.4535 -0.2002 0.157 Uiso 1 calc
C50 C 0.6845(3) 0.4080(3) -0.0917(11) 0.111(7) Uani 1 d
H50A H 0.6764 0.395 -0.0677 0.167 Uiso 1 calc
H50B H 0.6923 0.4167 -0.0498 0.167 Uiso 1 calc
H50C H 0.6958 0.4023 -0.1303 0.167 Uiso 1 calc
C51 C 0.6828(3) 0.4740(3) 0.1713(13) 0.045(5) Uani 1 d
C52 C 0.7033(3) 0.4900(3) 0.1744(11) 0.065(5) Uani 1 d
C53 C 0.7222(3) 0.4767(4) 0.2172(16) 0.162(10) Uani 1 d
H53A H 0.7277 0.4642 0.1827 0.242 Uiso 1 calc
H53B H 0.7162 0.4703 0.267 0.242 Uiso 1 calc
H53C H 0.735 0.487 0.2294 0.242 Uiso 1 calc
C54 C 0.6960(4) 0.5091(4) 0.2323(14) 0.152(9) Uani 1 d
H54A H 0.7083 0.5204 0.2371 0.228 Uiso 1 calc
H54B H 0.6928 0.5024 0.2849 0.228 Uiso 1 calc
H54C H 0.6821 0.5166 0.2119 0.228 Uiso 1 calc
C55 C 0.7093(3) 0.5009(3) 0.0965(12) 0.100(7) Uani 1 d
H55A H 0.7139 0.489 0.0584 0.15 Uiso 1 calc
H55B H 0.722 0.5116 0.1042 0.15 Uiso 1 calc
H55C H 0.6959 0.5091 0.0756 0.15 Uiso 1 calc
C56 C 0.6219(3) 0.4818(3) 0.2135(11) 0.039(4) Uani 1 d
C57 C 0.6060(3) 0.5000(3) 0.2370(10) 0.052(5) Uani 1 d
C58 C 0.5880(3) 0.5026(3) 0.1723(11) 0.098(7) Uani 1 d
H58A H 0.5773 0.5149 0.187 0.148 Uiso 1 calc
H58B H 0.5795 0.4882 0.1667 0.148 Uiso 1 calc
H58C H 0.5954 0.5064 0.1215 0.148 Uiso 1 calc
C59 C 0.6196(4) 0.5222(3) 0.2421(12) 0.110(7) Uani 1 d
H59A H 0.6093 0.5348 0.2562 0.165 Uiso 1 calc
H59B H 0.6267 0.5254 0.1903 0.165 Uiso 1 calc
H59C H 0.6315 0.5207 0.2831 0.165 Uiso 1 calc
C60 C 0.5955(3) 0.4953(3) 0.3188(10) 0.095(7) Uani 1 d
H60A H 0.5848 0.5076 0.3326 0.142 Uiso 1 calc
H60B H 0.6077 0.4945 0.3591 0.142 Uiso 1 calc
H60C H 0.5873 0.4806 0.3173 0.142 Uiso 1 calc
C61 C 0.6600(3) 0.4399(4) 0.4364(11) 0.050(5) Uani 1 d
C62 C 0.6691(3) 0.4530(3) 0.5099(10) 0.070(5) Uani 1 d
C63 C 0.6482(4) 0.4640(4) 0.5509(13) 0.145(9) Uani 1 d
H63A H 0.6376 0.452 0.5684 0.217 Uiso 1 calc
H63B H 0.6404 0.4742 0.5131 0.217 Uiso 1 calc
H63C H 0.6533 0.4729 0.5973 0.217 Uiso 1 calc
C64 C 0.6793(4) 0.4367(3) 0.5697(11) 0.153(10) Uani 1 d
H64A H 0.6681 0.4247 0.5823 0.229 Uiso 1 calc
H64B H 0.6832 0.4451 0.6185 0.229 Uiso 1 calc
H64C H 0.6932 0.4298 0.5472 0.229 Uiso 1 calc
C65 C 0.6838(4) 0.4729(4) 0.4872(11) 0.139(9) Uani 1 d
H65A H 0.689 0.4808 0.5355 0.208 Uiso 1 calc
H65B H 0.675 0.4835 0.4538 0.208 Uiso 1 calc
H65C H 0.6972 0.4674 0.4572 0.208 Uiso 1 calc
C66 C 0.6789(3) 0.3997(4) 0.2853(10) 0.044(5) Uani 1 d
C67 C 0.7020(3) 0.3876(3) 0.2709(11) 0.064(5) Uani 1 d
C68 C 0.6986(3) 0.3634(3) 0.2449(15) 0.123(8) Uani 1 d
H68A H 0.6899 0.3632 0.1948 0.185 Uiso 1 calc
H68B H 0.6901 0.3551 0.2861 0.185 Uiso 1 calc
H68C H 0.7135 0.3561 0.2365 0.185 Uiso 1 calc
C69 C 0.7157(3) 0.3891(5) 0.3471(12) 0.157(10) Uani 1 d
H69A H 0.7182 0.4053 0.3609 0.236 Uiso 1 calc
H69B H 0.7306 0.3816 0.3395 0.236 Uiso 1 calc
H69C H 0.7074 0.3815 0.3903 0.236 Uiso 1 calc
C70 C 0.7147(3) 0.4004(3) 0.2029(11) 0.100(7) Uani 1 d
H70A H 0.706 0.3988 0.1531 0.15 Uiso 1 calc
H70B H 0.73 0.3937 0.1957 0.15 Uiso 1 calc
H70C H 0.7161 0.4166 0.2167 0.15 Uiso 1 calc
C71 C 0.6304(3) 0.3588(3) 0.4939(9) 0.030(4) Uani 1 d
C72 C 0.6424(3) 0.3475(3) 0.5649(9) 0.047(4) Uani 1 d
C73 C 0.6251(3) 0.3310(3) 0.6031(9) 0.082(6) Uani 1 d
H73A H 0.6322 0.3234 0.6492 0.123 Uiso 1 calc
H73B H 0.6205 0.3194 0.5638 0.123 Uiso 1 calc
H73C H 0.6116 0.3396 0.6205 0.123 Uiso 1 calc
C74 C 0.6505(3) 0.3651(3) 0.6271(9) 0.081(6) Uani 1 d
H74A H 0.658 0.3571 0.6714 0.121 Uiso 1 calc
H74B H 0.6373 0.3737 0.6474 0.121 Uiso 1 calc
H74C H 0.6613 0.3757 0.6021 0.121 Uiso 1 calc
C75 C 0.6636(3) 0.3339(3) 0.5338(11) 0.111(7) Uani 1 d
H75A H 0.6715 0.3267 0.579 0.166 Uiso 1 calc
H75B H 0.6741 0.3445 0.5068 0.166 Uiso 1 calc
H75C H 0.6586 0.3221 0.4962 0.166 Uiso 1 calc
C76 C 0.5870(3) 0.4047(3) 0.4279(9) 0.032(4) Uani 1 d
C77 C 0.5708(3) 0.4244(3) 0.4428(8) 0.030(4) Uani 1 d
C78 C 0.5476(3) 0.4201(3) 0.4471(8) 0.035(4) Uani 1 d
H78 H 0.542 0.4049 0.4419 0.041 Uiso 1 calc
C79 C 0.5327(3) 0.4380(3) 0.4589(8) 0.044(4) Uani 1 d
H79 H 0.5167 0.4349 0.4622 0.052 Uiso 1 calc
C81 C 0.5626(3) 0.4638(3) 0.4625(9) 0.045(5) Uani 1 d
H81 H 0.5679 0.4791 0.4692 0.054 Uiso 1 calc
C82 C 0.5784(3) 0.4466(3) 0.4499(8) 0.036(4) Uani 1 d
H82 H 0.5943 0.4501 0.4461 0.043 Uiso 1 calc
C91 C 0.5538(3) 0.4388(3) 0.2252(10) 0.073(6) Uani 1 d
H91A H 0.5444 0.4391 0.2737 0.109 Uiso 1 calc
H91B H 0.5439 0.4371 0.1783 0.109 Uiso 1 calc
H91C H 0.5625 0.4531 0.221 0.109 Uiso 1 calc
C92 C 0.5693(4) 0.4198(4) 0.2287(12) 0.113(8) Uani 1 d
H92A H 0.5597 0.406 0.2375 0.136 Uiso 1 calc
H92B H 0.5784 0.4219 0.2781 0.136 Uiso 1 calc
C93 C 0.5854(3) 0.4137(3) 0.1671(9) 0.055(5) Uani 1 d
H93A H 0.5765 0.4108 0.118 0.066 Uiso 1 calc
H93B H 0.5949 0.4275 0.1566 0.066 Uiso 1 calc
C95 C 0.6169(3) 0.3895(3) 0.1149(9) 0.056(5) Uani 1 d
H95A H 0.6266 0.4032 0.1051 0.068 Uiso 1 calc
H95B H 0.6082 0.3866 0.0651 0.068 Uiso 1 calc
C96 C 0.6323(3) 0.3700(3) 0.1267(11) 0.094(7) Uani 1 d
H96A H 0.6228 0.3559 0.1299 0.113 Uiso 1 calc
H96B H 0.64 0.3719 0.179 0.113 Uiso 1 calc
C97 C 0.6504(3) 0.3664(3) 0.0643(10) 0.093(6) Uani 1 d
H97A H 0.6597 0.3531 0.0787 0.139 Uiso 1 calc
H97B H 0.6601 0.38 0.0611 0.139 Uiso 1 calc
H97C H 0.643 0.3637 0.0125 0.139 Uiso 1 calc
C101 C 0.4743(3) 0.4820(3) 0.3901(10) 0.049(5) Uani 1 d
C102 C 0.4611(3) 0.4705(3) 0.3217(11) 0.061(5) Uani 1 d
C103 C 0.4607(5) 0.4861(4) 0.2562(13) 0.194(12) Uani 1 d
H10D H 0.4553 0.5011 0.2745 0.29 Uiso 1 calc
H10E H 0.4504 0.4803 0.2147 0.29 Uiso 1 calc
H10F H 0.4762 0.4877 0.2342 0.29 Uiso 1 calc
C104 C 0.4683(4) 0.4481(4) 0.3030(16) 0.185(12) Uani 1 d
H10G H 0.468 0.4386 0.3514 0.277 Uiso 1 calc
H10H H 0.4839 0.4485 0.2815 0.277 Uiso 1 calc
H10I H 0.4579 0.4415 0.263 0.277 Uiso 1 calc
C105 C 0.4357(4) 0.4706(5) 0.3429(17) 0.184(11) Uani 1 d
H10J H 0.4307 0.4864 0.3536 0.276 Uiso 1 calc
H10K H 0.4332 0.4612 0.3906 0.276 Uiso 1 calc
H10L H 0.4268 0.4643 0.2981 0.276 Uiso 1 calc
C106 C 0.5181(3) 0.5271(3) 0.3940(10) 0.047(5) Uani 1 d
C107 C 0.5280(3) 0.5425(3) 0.3326(11) 0.062(5) Uani 1 d
C108 C 0.5135(3) 0.5634(3) 0.3186(13) 0.106(7) Uani 1 d
H10M H 0.5206 0.573 0.2776 0.159 Uiso 1 calc
H10N H 0.5121 0.5721 0.3685 0.159 Uiso 1 calc
H10O H 0.4982 0.5587 0.3008 0.159 Uiso 1 calc
C109 C 0.5520(3) 0.5499(3) 0.3595(12) 0.098(6) Uani 1 d
H10P H 0.5587 0.5601 0.3191 0.147 Uiso 1 calc
H10Q H 0.5617 0.5364 0.3661 0.147 Uiso 1 calc
H10R H 0.5508 0.5581 0.4105 0.147 Uiso 1 calc
C110 C 0.5301(3) 0.5289(4) 0.2527(11) 0.113(7) Uani 1 d
H11A H 0.5366 0.5388 0.2114 0.17 Uiso 1 calc
H11B H 0.5148 0.5237 0.2358 0.17 Uiso 1 calc
H11C H 0.5401 0.5156 0.2606 0.17 Uiso 1 calc
Co1 Co 0.51678(4) 0.48577(4) 0.48624(14) 0.0483(8) Uani 1 d
F1 F 0.57589(11) 0.36254(11) 0.2713(4) 0.033(2) Uani 1 d
F2 F 0.56947(11) 0.35411(11) 0.1173(4) 0.037(2) Uani 1 d
F3 F 0.55961(11) 0.38875(11) 0.0159(4) 0.031(2) Uani 1 d
F4 F 0.59402(11) 0.41575(11) -0.0396(4) 0.0235(19) Uani 1 d
F5 F 0.61353(11) 0.44847(11) 0.0482(3) 0.026(2) Uani 1 d
F6 F 0.64569(11) 0.43643(11) 0.1533(4) 0.032(2) Uani 1 d
F7 F 0.62996(12) 0.42051(12) 0.2950(4) 0.037(2) Uani 1 d
F8 F 0.61795(12) 0.37665(11) 0.3192(4) 0.034(2) Uani 1 d
N80 N 0.5399(2) 0.4597(2) 0.4658(6) 0.034(3) Uani 1 d
N94 N 0.6005(2) 0.3956(3) 0.1761(8) 0.069(5) Uani 1 d
H94A H 0.591 0.3818 0.1862 0.082 Uiso 1 calc
H94B H 0.6093 0.3985 0.2256 0.082 Uiso 1 calc
O1 O 0.56928(19) 0.33891(18) 0.4186(6) 0.046(3) Uani 1 d
O2 O 0.55416(18) 0.32101(18) 0.3108(8) 0.063(4) Uani 1 d
O3 O 0.60895(15) 0.32929(15) 0.3235(6) 0.035(3) Uani 1 d
O4 O 0.59183(18) 0.32235(16) 0.2060(7) 0.050(3) Uani 1 d
O5 O 0.54892(18) 0.31232(17) 0.1556(7) 0.060(4) Uani 1 d
O6 O 0.5346(2) 0.3276(2) 0.0463(7) 0.065(4) Uani 1 d
O7 O 0.53231(16) 0.3534(2) 0.2223(6) 0.055(3) Uani 1 d
O8 O 0.52529(16) 0.37128(17) 0.1092(7) 0.050(3) Uani 1 d
O9 O 0.52505(19) 0.3631(2) -0.0507(7) 0.071(4) Uani 1 d
O10 O 0.54124(19) 0.38684(18) -0.1370(6) 0.055(3) Uani 1 d
O11 O 0.5695(2) 0.34613(17) -0.0439(6) 0.060(4) Uani 1 d
O12 O 0.58645(16) 0.37399(19) -0.1083(5) 0.041(3) Uani 1 d
O13 O 0.57571(17) 0.41291(18) -0.1912(5) 0.047(3) Uani 1 d
O14 O 0.58944(16) 0.44810(17) -0.1636(5) 0.034(3) Uani 1 d
O15 O 0.54857(16) 0.42791(19) -0.0635(6) 0.047(3) Uani 1 d
O16 O 0.57090(17) 0.45624(16) -0.0159(5) 0.033(3) Uani 1 d
O17 O 0.60857(18) 0.47990(15) -0.0719(5) 0.036(3) Uani 1 d
O18 O 0.64264(18) 0.48303(17) -0.0114(5) 0.039(3) Uani 1 d
O19 O 0.63086(18) 0.43816(15) -0.1022(5) 0.029(3) Uani 1 d
O20 O 0.65751(15) 0.43819(16) -0.0043(6) 0.036(3) Uani 1 d
O21 O 0.67475(15) 0.47057(16) 0.1002(6) 0.039(3) Uani 1 d
O22 O 0.67440(18) 0.46632(17) 0.2323(6) 0.051(3) Uani 1 d
O23 O 0.63030(16) 0.48185(15) 0.1426(6) 0.036(3) Uani 1 d
O24 O 0.62725(16) 0.46647(17) 0.2640(6) 0.043(3) Uani 1 d
O25 O 0.65851(18) 0.45187(17) 0.3732(6) 0.053(3) Uani 1 d
O26 O 0.65457(17) 0.4198(2) 0.4455(6) 0.045(3) Uani 1 d
O27 O 0.67657(16) 0.4204(2) 0.2633(6) 0.045(3) Uani 1 d
O28 O 0.66425(19) 0.38815(17) 0.3223(6) 0.049(3) Uani 1 d
O29 O 0.64258(17) 0.37498(18) 0.4630(6) 0.046(3) Uani 1 d
O30 O 0.61183(18) 0.35244(15) 0.4694(5) 0.034(3) Uani 1 d
O31 O 0.60806(18) 0.41021(15) 0.4334(5) 0.033(3) Uani 1 d
O32 O 0.57893(16) 0.38566(18) 0.4122(5) 0.035(3) Uani 1 d
O33 O 0.49441(19) 0.47377(17) 0.4035(6) 0.057(3) Uani 1 d
O34 O 0.53419(18) 0.50161(19) 0.5736(6) 0.058(4) Uani 1 d
O35 O 0.52876(19) 0.50829(19) 0.4072(6) 0.064(3) Uani 1 d
O36 O 0.49992(19) 0.46728(18) 0.5691(7) 0.061(4) Uani 1 d

loop_
_atom_site_aniso_label
_atom_site_aniso_U_11
_atom_site_aniso_U_22
_atom_site_aniso_U_33
_atom_site_aniso_U_23
_atom_site_aniso_U_13
_atom_site_aniso_U_12
Cr1 0.0377(17) 0.0251(16) 0.0372(15) 0.0036(13) 0.0124(14) 0.0089(13)
Ni1 0.0377(17) 0.0251(16) 0.0372(15) 0.0036(13) 0.0124(14) 0.0089(13)
Cr2 0.0297(17) 0.0361(18) 0.0582(17) 0.0156(16) -0.0023(15) -0.0073(14)
Cr3 0.0452(19) 0.0427(19) 0.0487(17) 0.0036(16) -0.0032(16) -0.0200(15)
Cr4 0.0392(18) 0.0327(18) 0.0365(15) 0.0044(14) -0.0116(15) -0.0038(14)
Cr5 0.0297(17) 0.0262(16) 0.0280(15) 0.0055(13) -0.0020(13) 0.0004(13)
Cr6 0.0348(17) 0.0324(17) 0.0303(15) 0.0040(14) -0.0027(14) -0.0057(14)
Cr7 0.0475(19) 0.0389(18) 0.0285(15) 0.0038(14) -0.0070(15) -0.0088(15)
Cr8 0.0421(18) 0.0335(17) 0.0367(15) 0.0064(14) 0.0043(14) 0.0072(14)
Ni8 0.0421(18) 0.0335(17) 0.0367(15) 0.0064(14) 0.0043(14) 0.0072(14)
C1 0.028(12) 0.058(14) 0.080(15) 0.044(13) -0.001(12) 0.007(10)
C2 0.048(12) 0.105(14) 0.113(14) 0.076(13) 0.005(12) -0.011(12)
C3 0.18(2) 0.20(2) 0.131(16) 0.124(16) -0.016(17) -0.05(2)
C4 0.060(13) 0.24(2) 0.22(3) 0.14(2) 0.073(16) 0.027(16)
C5 0.25(3) 0.107(15) 0.21(2) 0.053(17) 0.11(2) -0.084(17)
C6 0.046(12) 0.035(11) 0.036(11) 0.004(10) 0.018(10) 0.011(9)
C7 0.054(12) 0.041(11) 0.065(10) -0.015(10) 0.006(10) 0.026(9)
C8 0.069(13) 0.162(19) 0.124(15) -0.099(16) -0.044(13) 0.081(12)
C9 0.138(18) 0.045(12) 0.19(2) 0.012(14) 0.025(17) 0.025(12)
C10 0.095(15) 0.113(16) 0.070(10) -0.016(12) 0.012(11) 0.092(13)
C11 0.032(12) 0.035(12) 0.074(14) 0.004(12) 0.010(12) -0.011(10)
C12 0.108(15) 0.041(13) 0.126(14) 0.029(12) -0.049(15) -0.057(12)
C13 0.123(17) 0.14(2) 0.61(5) -0.13(3) 0.03(3) -0.119(16)
C14 0.45(4) 0.16(2) 0.159(17) -0.065(18) -0.05(2) -0.14(3)
C15 0.36(3) 0.046(15) 0.38(3) 0.08(2) -0.29(3) -0.095(18)
C16 0.030(11) 0.022(11) 0.065(13) 0.009(10) 0.007(11) -0.003(8)
C17 0.038(11) 0.032(11) 0.080(12) 0.009(9) 0.018(10) 0.016(8)
C18 0.050(12) 0.091(14) 0.121(14) 0.051(13) 0.044(11) 0.041(11)
C19 0.042(11) 0.082(13) 0.099(14) 0.009(11) 0.017(11) -0.009(10)
C20 0.066(14) 0.106(16) 0.098(13) -0.022(12) 0.025(11) 0.001(12)
C21 0.026(13) 0.087(17) 0.093(15) -0.033(15) -0.028(13) -0.018(11)
C22 0.062(15) 0.141(17) 0.105(14) -0.011(16) -0.031(13) -0.055(12)
C23 0.094(17) 0.118(17) 0.27(3) 0.03(2) -0.085(17) 0.002(14)
C24 0.127(19) 0.083(14) 0.19(2) -0.019(15) -0.115(17) -0.044(12)
C25 0.18(2) 0.36(4) 0.099(14) -0.01(2) -0.068(16) -0.14(2)
C26 0.057(13) 0.031(13) 0.026(11) 0.008(9) -0.002(9) 0.004(10)
C27 0.116(16) 0.034(13) 0.063(12) -0.009(9) 0.019(11) 0.007(10)
C28 0.16(2) 0.086(17) 0.166(19) 0.027(14) 0.007(16) 0.071(15)
C29 0.104(17) 0.15(2) 0.153(19) -0.106(16) 0.024(14) -0.007(14)
C30 0.095(15) 0.102(16) 0.116(16) -0.030(13) 0.049(13) 0.021(12)
C31 0.039(11) 0.035(12) 0.030(9) 0.023(10) 0.004(9) 0.017(10)
C32 0.058(11) 0.048(10) 0.022(8) 0.005(9) -0.010(9) -0.005(9)
C33 0.075(11) 0.092(14) 0.039(10) 0.019(11) -0.019(10) 0.013(10)
C34 0.101(14) 0.070(12) 0.034(9) 0.002(10) -0.003(10) 0.014(11)
C35 0.128(16) 0.054(11) 0.046(11) 0.029(10) 0.008(11) -0.026(11)
C36 0.048(13) 0.027(12) 0.038(11) 0.018(10) 0.017(10) 0.024(10)
C37 0.045(11) 0.028(10) 0.071(11) 0.010(9) -0.007(10) 0.021(9)
C38 0.076(15) 0.129(18) 0.20(2) -0.018(16) 0.079(16) 0.004(13)
C39 0.19(2) 0.22(2) 0.067(12) 0.000(13) -0.025(14) 0.19(2)
C40 0.088(15) 0.077(14) 0.171(18) -0.064(14) -0.014(15) 0.056(11)
C41 0.067(15) 0.024(11) 0.052(12) -0.009(9) 0.001(11) -0.011(11)
C42 0.100(13) 0.055(12) 0.086(11) 0.045(11) -0.041(11) -0.030(11)
C43 0.31(2) 0.072(16) 0.161(18) 0.055(14) -0.14(2) -0.105(17)
C44 0.193(14) 0.115(14) 0.231(16) 0.059(14) 0.012(14) 0.028(12)
C45 0.24(2) 0.166(18) 0.115(12) 0.049(13) -0.047(15) -0.035(19)
C46 0.025(12) 0.023(10) 0.060(12) 0.016(9) 0.002(10) -0.006(9)
C47 0.028(11) 0.067(12) 0.051(11) -0.003(9) 0.005(8) 0.000(8)
C48 0.062(15) 0.22(2) 0.146(17) -0.138(18) 0.015(12) 0.005(14)
C49 0.108(17) 0.110(15) 0.095(15) 0.022(12) 0.069(13) -0.005(12)
C50 0.101(16) 0.150(19) 0.082(13) 0.023(13) 0.037(12) 0.079(14)
C51 0.030(11) 0.037(12) 0.067(13) 0.002(11) -0.020(11) -0.012(8)
C52 0.053(12) 0.072(14) 0.071(11) 0.004(10) -0.025(11) -0.038(10)
C53 0.057(14) 0.17(2) 0.26(3) 0.106(19) -0.084(16) -0.074(12)
C54 0.20(2) 0.099(16) 0.155(18) -0.047(15) 0.007(18) -0.100(14)
C55 0.078(15) 0.091(16) 0.132(14) 0.040(12) 0.004(13) -0.057(12)
C56 0.056(12) 0.021(11) 0.039(11) 0.009(10) -0.011(10) 0.001(9)
C57 0.061(12) 0.044(11) 0.050(10) 0.005(10) 0.018(9) 0.018(9)
C58 0.078(14) 0.121(17) 0.095(13) 0.029(14) -0.001(11) 0.049(12)
C59 0.16(2) 0.044(12) 0.123(17) -0.034(13) 0.047(15) -0.012(12)
C60 0.151(19) 0.057(13) 0.076(11) 0.025(11) 0.052(12) 0.057(12)
C61 0.060(13) 0.043(14) 0.046(12) -0.013(11) -0.020(10) 0.025(11)
C62 0.102(15) 0.070(14) 0.038(11) -0.009(9) -0.026(10) -0.012(10)
C63 0.17(2) 0.15(2) 0.116(18) -0.092(16) 0.016(15) 0.013(15)
C64 0.27(3) 0.096(17) 0.088(15) 0.000(12) -0.117(18) 0.008(16)
C65 0.20(2) 0.148(19) 0.064(14) -0.003(13) -0.028(15) -0.109(18)
C66 0.036(12) 0.065(15) 0.031(11) -0.011(11) -0.011(9) 0.022(11)
C67 0.018(10) 0.087(13) 0.088(12) -0.004(12) 0.015(9) 0.020(10)
C68 0.074(15) 0.054(12) 0.24(3) 0.000(14) 0.035(15) 0.045(11)
C69 0.045(14) 0.32(3) 0.105(14) 0.006(18) -0.019(12) 0.072(17)
C70 0.065(14) 0.133(16) 0.102(14) 0.001(14) 0.037(12) 0.018(13)
C71 0.040(11) 0.026(10) 0.022(8) -0.001(8) 0.015(8) 0.022(9)
C72 0.066(12) 0.035(11) 0.039(10) 0.015(8) -0.001(9) 0.016(8)
C73 0.133(16) 0.064(13) 0.050(11) 0.014(10) -0.004(11) -0.014(11)
C74 0.129(17) 0.062(13) 0.052(11) 0.002(9) -0.010(11) -0.018(11)
C75 0.116(15) 0.135(18) 0.081(14) 0.004(13) -0.015(12) 0.101(14)
C76 0.027(12) 0.037(12) 0.032(10) 0.007(10) 0.015(10) -0.001(10)
C77 0.040(10) 0.014(9) 0.034(9) 0.004(8) 0.009(9) 0.003(8)
C78 0.050(10) 0.018(10) 0.036(9) -0.009(8) 0.014(9) 0.011(8)
C79 0.047(11) 0.034(12) 0.051(11) -0.024(10) 0.004(10) -0.001(9)
C81 0.053(13) 0.028(11) 0.055(11) -0.005(9) -0.001(11) 0.003(10)
C82 0.033(10) 0.035(10) 0.040(9) 0.002(9) -0.002(9) 0.012(8)
C91 0.082(14) 0.054(13) 0.083(13) 0.026(11) -0.005(12) 0.019(10)
C92 0.136(19) 0.110(17) 0.095(15) 0.063(15) 0.029(13) 0.064(14)
C93 0.060(13) 0.065(13) 0.040(11) 0.022(11) -0.024(9) 0.012(11)
C95 0.076(14) 0.059(13) 0.035(10) 0.007(11) 0.017(11) -0.024(10)
C96 0.097(16) 0.104(16) 0.081(14) -0.003(14) 0.025(12) 0.023(13)
C97 0.104(16) 0.104(16) 0.071(13) -0.003(13) 0.026(12) 0.002(13)
C101 0.068(14) 0.044(13) 0.036(11) 0.011(10) -0.016(11) 0.002(11)
C102 0.072(12) 0.033(11) 0.078(12) -0.015(9) -0.049(11) 0.015(10)
C103 0.30(3) 0.17(2) 0.110(17) 0.056(16) -0.136(18) -0.03(2)
C104 0.18(2) 0.095(15) 0.28(3) -0.120(17) -0.16(2) 0.083(17)
C105 0.078(14) 0.24(3) 0.23(3) -0.13(2) -0.036(16) 0.003(16)
C106 0.052(13) 0.044(13) 0.046(11) 0.019(10) -0.008(11) 0.004(11)
C107 0.064(12) 0.055(13) 0.068(11) 0.029(10) 0.005(11) 0.005(10)
C108 0.076(13) 0.067(13) 0.18(2) 0.074(13) -0.009(14) 0.002(11)
C109 0.058(12) 0.097(16) 0.138(17) 0.018(14) 0.023(12) -0.007(11)
C110 0.104(17) 0.155(19) 0.081(12) 0.010(13) 0.036(13) -0.014(15)
Co1 0.0524(19) 0.0416(18) 0.0509(17) -0.0114(15) -0.0075(16) 0.0249(15)
F1 0.034(5) 0.016(5) 0.047(5) 0.008(4) 0.010(4) 0.004(4)
F2 0.023(5) 0.031(5) 0.057(5) 0.011(5) -0.001(4) -0.002(4)
F3 0.026(5) 0.026(5) 0.042(5) 0.014(4) 0.000(4) -0.004(4)
F4 0.022(5) 0.020(5) 0.029(4) 0.008(4) -0.010(4) -0.001(4)
F5 0.033(5) 0.031(5) 0.013(4) 0.003(4) -0.004(4) -0.005(4)
F6 0.034(5) 0.034(5) 0.027(4) 0.003(4) -0.007(4) 0.002(4)
F7 0.036(5) 0.035(5) 0.040(5) 0.010(4) -0.004(4) 0.005(4)
F8 0.042(5) 0.033(5) 0.027(4) -0.002(4) -0.002(4) 0.001(4)
N80 0.043(10) 0.032(10) 0.026(7) -0.012(7) -0.009(8) 0.020(8)
N94 0.046(10) 0.089(13) 0.071(11) 0.049(10) 0.003(10) 0.002(10)
O1 0.048(8) 0.042(8) 0.047(7) 0.006(6) 0.024(7) -0.002(6)
O2 0.046(8) 0.059(8) 0.083(9) 0.047(8) -0.018(8) -0.027(6)
O3 0.042(7) 0.028(7) 0.035(6) -0.001(6) 0.000(6) 0.014(6)
O4 0.045(7) 0.029(7) 0.074(8) -0.004(6) -0.010(7) 0.017(6)
O5 0.064(9) 0.035(8) 0.081(9) 0.022(7) -0.031(8) -0.020(6)
O6 0.088(10) 0.039(8) 0.068(8) 0.000(7) -0.005(8) -0.050(8)
O7 0.024(7) 0.075(9) 0.066(8) 0.021(7) 0.008(6) 0.018(6)
O8 0.030(7) 0.060(8) 0.061(8) 0.023(7) 0.004(7) 0.007(6)
O9 0.057(9) 0.096(10) 0.061(8) 0.017(8) -0.031(8) -0.043(8)
O10 0.051(9) 0.060(8) 0.053(7) 0.010(7) -0.039(7) -0.024(7)
O11 0.105(10) 0.025(7) 0.049(7) -0.003(6) 0.034(8) -0.009(7)
O12 0.053(8) 0.031(7) 0.038(6) 0.003(6) 0.001(6) 0.005(6)
O13 0.071(8) 0.040(8) 0.029(6) 0.000(6) -0.018(6) 0.000(7)
O14 0.045(7) 0.032(7) 0.024(6) -0.004(6) -0.011(6) -0.010(6)
O15 0.035(7) 0.029(7) 0.075(8) -0.002(7) -0.005(6) 0.005(6)
O16 0.021(7) 0.035(7) 0.042(6) 0.000(6) 0.003(6) 0.003(6)
O17 0.050(8) 0.016(6) 0.043(6) 0.017(5) 0.000(6) -0.001(6)
O18 0.044(8) 0.043(8) 0.030(6) 0.009(6) -0.008(6) -0.005(6)
O19 0.036(7) 0.036(7) 0.016(5) -0.002(5) 0.006(6) -0.004(6)
O20 0.019(6) 0.054(8) 0.037(6) -0.007(6) -0.013(6) 0.002(5)
O21 0.029(7) 0.046(7) 0.043(7) 0.008(6) -0.006(6) -0.021(6)
O22 0.060(8) 0.051(8) 0.040(7) 0.004(6) -0.002(7) -0.037(7)
O23 0.046(7) 0.034(7) 0.030(6) -0.006(6) -0.003(6) 0.002(5)
O24 0.063(8) 0.036(7) 0.030(6) -0.002(6) 0.003(6) 0.018(6)
O25 0.083(9) 0.039(7) 0.037(7) 0.000(6) -0.026(7) -0.003(7)
O26 0.060(8) 0.038(8) 0.038(7) -0.005(7) -0.005(6) 0.007(7)
O27 0.041(7) 0.050(8) 0.043(7) 0.018(7) -0.007(6) 0.008(6)
O28 0.048(8) 0.040(8) 0.059(8) 0.005(6) 0.021(7) 0.016(6)
O29 0.043(7) 0.055(8) 0.041(6) 0.015(6) -0.007(6) 0.012(6)
O30 0.038(7) 0.026(7) 0.039(6) 0.006(5) -0.007(6) 0.005(6)
O31 0.036(7) 0.032(7) 0.030(6) -0.005(5) 0.012(6) 0.006(6)
O32 0.044(7) 0.023(7) 0.037(6) -0.005(6) 0.010(6) 0.003(6)
O33 0.053(8) 0.057(8) 0.062(8) -0.025(7) -0.030(7) 0.024(7)
O34 0.059(8) 0.049(8) 0.067(8) -0.035(7) -0.011(7) 0.020(7)
O35 0.081(9) 0.045(8) 0.066(8) 0.010(7) 0.005(7) 0.032(7)
O36 0.039(8) 0.063(9) 0.081(9) 0.000(7) 0.011(7) 0.014(7)

loop_
_atom_type_symbol
_atom_type_description
_atom_type_scat_dispersion_real
_atom_type_scat_dispersion_imag
_atom_type_scat_source
C C 0.0181 0.0091 'International Tables Vol C Tables 4.2.6.8 and 6.1.1.4'
H H 0 0 'International Tables Vol C Tables 4.2.6.8 and 6.1.1.4'
N N 0.0311 0.018 'International Tables Vol C Tables 4.2.6.8 and 6.1.1.4'
O O 0.0492 0.0322 'International Tables Vol C Tables 4.2.6.8 and 6.1.1.4'
F F 0.0727 0.0534 'International Tables Vol C Tables 4.2.6.8 and 6.1.1.4'
Cr Cr -0.1635 2.4439 'International Tables Vol C Tables 4.2.6.8 and 6.1.1.4'
Co Co -2.3653 3.6143 'International Tables Vol C Tables 4.2.6.8 and 6.1.1.4'
Ni Ni -3.0029 0.5091 'International Tables Vol C Tables 4.2.6.8 and 6.1.1.4'

loop_
_geom_angle_atom_site_label_1
_geom_angle_atom_site_label_2
_geom_angle_atom_site_label_3
_geom_angle
_geom_angle_site_symmetry_1
_geom_angle_site_symmetry_3
O30 Cr1 O1 88.0(4) . .
O30 Cr1 F8 94.6(4) . .
O1 Cr1 F8 177.1(4) . .
O30 Cr1 F1 179.4(4) . .
O1 Cr1 F1 91.6(4) . .
F8 Cr1 F1 85.7(3) . .
O30 Cr1 O32 93.6(4) . .
O1 Cr1 O32 89.1(4) . .
F8 Cr1 O32 89.6(4) . .
F1 Cr1 O32 85.8(3) . .
O30 Cr1 O3 89.2(4) . .
O1 Cr1 O3 91.8(4) . .
F8 Cr1 O3 89.4(3) . .
F1 Cr1 O3 91.3(3) . .
O32 Cr1 O3 177.1(4) . .
F1 Cr2 O2 95.0(4) . .
F1 Cr2 F2 87.5(3) . .
O2 Cr2 F2 177.1(4) . .
F1 Cr2 O4 91.7(4) . .
O2 Cr2 O4 93.1(5) . .
F2 Cr2 O4 88.2(4) . .
F1 Cr2 O5 178.4(4) . .
O2 Cr2 O5 86.4(5) . .
F2 Cr2 O5 91.1(4) . .
O4 Cr2 O5 87.6(5) . .
F1 Cr2 O7 89.6(4) . .
O2 Cr2 O7 88.1(5) . .
F2 Cr2 O7 90.6(4) . .
O4 Cr2 O7 178.2(5) . .
O5 Cr2 O7 91.1(5) . .
F2 Cr3 F3 89.1(3) . .
F2 Cr3 O9 179.2(5) . .
F3 Cr3 O9 90.9(4) . .
F2 Cr3 O8 90.7(4) . .
F3 Cr3 O8 89.4(4) . .
O9 Cr3 O8 88.4(5) . .
F2 Cr3 O11 89.7(4) . .
F3 Cr3 O11 89.9(4) . .
O9 Cr3 O11 91.1(5) . .
O8 Cr3 O11 179.2(5) . .
F2 Cr3 O6 92.8(4) . .
F3 Cr3 O6 177.9(4) . .
O9 Cr3 O6 87.2(5) . .
O8 Cr3 O6 91.3(5) . .
O11 Cr3 O6 89.3(5) . .
F3 Cr4 F4 90.0(3) . .
F3 Cr4 O13 178.7(4) . .
F4 Cr4 O13 90.8(4) . .
F3 Cr4 O10 92.1(4) . .
F4 Cr4 O10 177.9(4) . .
O13 Cr4 O10 87.1(4) . .
F3 Cr4 O12 90.1(4) . .
F4 Cr4 O12 89.2(3) . .
O13 Cr4 O12 88.8(4) . .
O10 Cr4 O12 91.0(4) . .
F3 Cr4 O15 89.4(4) . .
F4 Cr4 O15 91.1(4) . .
O13 Cr4 O15 91.7(4) . .
O10 Cr4 O15 88.8(4) . .
O12 Cr4 O15 179.4(5) . .
F5 Cr5 O14 176.9(4) . .
F5 Cr5 F4 88.4(3) . .
O14 Cr5 F4 94.6(4) . .
F5 Cr5 O17 90.5(4) . .
O14 Cr5 O17 86.6(4) . .
F4 Cr5 O17 178.9(4) . .
F5 Cr5 O16 90.8(4) . .
O14 Cr5 O16 90.1(4) . .
F4 Cr5 O16 90.3(4) . .
O17 Cr5 O16 89.7(4) . .
F5 Cr5 O19 91.7(3) . .
O14 Cr5 O19 87.5(4) . .
F4 Cr5 O19 88.8(3) . .
O17 Cr5 O19 91.2(4) . .
O16 Cr5 O19 177.3(4) . .
F6 Cr6 F5 87.8(3) . .
F6 Cr6 O23 93.5(4) . .
F5 Cr6 O23 88.3(3) . .
F6 Cr6 O20 89.9(4) . .
F5 Cr6 O20 91.6(3) . .
O23 Cr6 O20 176.6(4) . .
F6 Cr6 O18 179.2(4) . .
F5 Cr6 O18 92.9(4) . .
O23 Cr6 O18 86.8(4) . .
O20 Cr6 O18 89.8(4) . .
F6 Cr6 O21 90.7(4) . .
F5 Cr6 O21 178.0(4) . .
O23 Cr6 O21 90.3(4) . .
O20 Cr6 O21 89.9(4) . .
O18 Cr6 O21 88.6(4) . .
F7 Cr7 O25 93.3(4) . .
F7 Cr7 F6 89.5(3) . .
O25 Cr7 F6 175.7(4) . .
F7 Cr7 O27 92.0(4) . .
O25 Cr7 O27 92.9(4) . .
F6 Cr7 O27 90.2(4) . .
F7 Cr7 O22 178.8(4) . .
O25 Cr7 O22 86.8(4) . .
F6 Cr7 O22 90.4(4) . .
O27 Cr7 O22 89.3(5) . .
F7 Cr7 O24 88.6(4) . .
O25 Cr7 O24 87.4(4) . .
F6 Cr7 O24 89.5(3) . .
O27 Cr7 O24 179.4(5) . .
O22 Cr7 O24 90.2(4) . .
F8 Cr8 O29 92.3(4) . .
F8 Cr8 F7 86.6(3) . .
O29 Cr8 F7 178.6(4) . .
F8 Cr8 O28 90.6(4) . .
O29 Cr8 O28 89.8(4) . .
F7 Cr8 O28 89.4(4) . .
F8 Cr8 O26 178.6(4) . .
O29 Cr8 O26 87.3(4) . .
F7 Cr8 O26 93.8(4) . .
O28 Cr8 O26 90.7(4) . .
F8 Cr8 O31 90.5(4) . .
O29 Cr8 O31 95.0(4) . .
F7 Cr8 O31 85.8(3) . .
O28 Cr8 O31 175.0(4) . .
O26 Cr8 O31 88.2(4) . .
O1 C1 O2 127.1(18) . .
O1 C1 C2 119(2) . .
O2 C1 C2 114.3(19) . .
C3 C2 C4 113(2) . .
C3 C2 C5 104.9(19) . .
C4 C2 C5 110(2) . .
C3 C2 C1 111.3(18) . .
C4 C2 C1 109.9(16) . .
C5 C2 C1 107.4(18) . .
C2 C3 H3A 109.5 . .
C2 C3 H3B 109.5 . .
H3A C3 H3B 109.5 . .
C2 C3 H3C 109.5 . .
H3A C3 H3C 109.5 . .
H3B C3 H3C 109.5 . .
C2 C4 H4A 109.5 . .
C2 C4 H4B 109.5 . .
H4A C4 H4B 109.5 . .
C2 C4 H4C 109.5 . .
H4A C4 H4C 109.5 . .
H4B C4 H4C 109.5 . .
C2 C5 H5A 109.5 . .
C2 C5 H5B 109.5 . .
H5A C5 H5B 109.5 . .
C2 C5 H5C 109.5 . .
H5A C5 H5C 109.5 . .
H5B C5 H5C 109.5 . .
O3 C6 O4 125.9(15) . .
O3 C6 C7 119.9(17) . .
O4 C6 C7 114.2(15) . .
C8 C7 C6 111.2(14) . .
C8 C7 C10 111.9(15) . .
C6 C7 C10 112.3(14) . .
C8 C7 C9 106.5(16) . .
C6 C7 C9 105.7(13) . .
C10 C7 C9 108.7(16) . .
C7 C8 H8A 109.5 . .
C7 C8 H8B 109.5 . .
H8A C8 H8B 109.5 . .
C7 C8 H8C 109.5 . .
H8A C8 H8C 109.5 . .
H8B C8 H8C 109.5 . .
C7 C9 H9A 109.5 . .
C7 C9 H9B 109.5 . .
H9A C9 H9B 109.5 . .
C7 C9 H9C 109.5 . .
H9A C9 H9C 109.5 . .
H9B C9 H9C 109.5 . .
C7 C10 H10A 109.5 . .
C7 C10 H10B 109.5 . .
H10A C10 H10B 109.5 . .
C7 C10 H10C 109.5 . .
H10A C10 H10C 109.5 . .
H10B C10 H10C 109.5 . .
O5 C11 O6 125.9(18) . .
O5 C11 C12 117.1(19) . .
O6 C11 C12 116.8(18) . .
C15 C12 C13 114(2) . .
C15 C12 C14 108(3) . .
C13 C12 C14 107(2) . .
C15 C12 C11 113.7(18) . .
C13 C12 C11 105.0(19) . .
C14 C12 C11 108.8(18) . .
C12 C13 H13A 109.5 . .
C12 C13 H13B 109.5 . .
H13A C13 H13B 109.5 . .
C12 C13 H13C 109.5 . .
H13A C13 H13C 109.5 . .
H13B C13 H13C 109.5 . .
C12 C14 H14A 109.5 . .
C12 C14 H14B 109.5 . .
H14A C14 H14B 109.5 . .
C12 C14 H14C 109.5 . .
H14A C14 H14C 109.5 . .
H14B C14 H14C 109.5 . .
C12 C15 H15A 109.5 . .
C12 C15 H15B 109.5 . .
H15A C15 H15B 109.5 . .
C12 C15 H15C 109.5 . .
H15A C15 H15C 109.5 . .
H15B C15 H15C 109.5 . .
O8 C16 O7 125.3(16) . .
O8 C16 C17 119.3(17) . .
O7 C16 C17 115.4(16) . .
C18 C17 C19 110.9(14) . .
C18 C17 C16 111.0(15) . .
C19 C17 C16 106.1(13) . .
C18 C17 C20 109.6(14) . .
C19 C17 C20 109.2(14) . .
C16 C17 C20 110.0(14) . .
C17 C18 H18A 109.5 . .
C17 C18 H18B 109.5 . .
H18A C18 H18B 109.5 . .
C17 C18 H18C 109.5 . .
H18A C18 H18C 109.5 . .
H18B C18 H18C 109.5 . .
C17 C19 H19A 109.5 . .
C17 C19 H19B 109.5 . .
H19A C19 H19B 109.5 . .
C17 C19 H19C 109.5 . .
H19A C19 H19C 109.5 . .
H19B C19 H19C 109.5 . .
C17 C20 H20A 109.5 . .
C17 C20 H20B 109.5 . .
H20A C20 H20B 109.5 . .
C17 C20 H20C 109.5 . .
H20A C20 H20C 109.5 . .
H20B C20 H20C 109.5 . .
O9 C21 O10 124.4(18) . .
O9 C21 C22 119(2) . .
O10 C21 C22 117(2) . .
C25 C22 C24 120(2) . .
C25 C22 C21 113.2(19) . .
C24 C22 C21 109(2) . .
C25 C22 C23 105(2) . .
C24 C22 C23 104.5(17) . .
C21 C22 C23 103.0(17) . .
C22 C23 H23A 109.5 . .
C22 C23 H23B 109.5 . .
H23A C23 H23B 109.5 . .
C22 C23 H23C 109.5 . .
H23A C23 H23C 109.5 . .
H23B C23 H23C 109.5 . .
C22 C24 H24A 109.5 . .
C22 C24 H24B 109.5 . .
H24A C24 H24B 109.5 . .
C22 C24 H24C 109.5 . .
H24A C24 H24C 109.5 . .
H24B C24 H24C 109.5 . .
C22 C25 H25A 109.5 . .
C22 C25 H25B 109.5 . .
H25A C25 H25B 109.5 . .
C22 C25 H25C 109.5 . .
H25A C25 H25C 109.5 . .
H25B C25 H25C 109.5 . .
O12 C26 O11 123.9(17) . .
O12 C26 C27 119.2(17) . .
O11 C26 C27 116.9(16) . .
C29 C27 C30 108.9(16) . .
C29 C27 C26 105.1(17) . .
C30 C27 C26 112.0(15) . .
C29 C27 C28 114.4(17) . .
C30 C27 C28 107.8(18) . .
C26 C27 C28 108.7(15) . .
C27 C28 H28A 109.5 . .
C27 C28 H28B 109.5 . .
H28A C28 H28B 109.5 . .
C27 C28 H28C 109.5 . .
H28A C28 H28C 109.5 . .
H28B C28 H28C 109.5 . .
C27 C29 H29A 109.5 . .
C27 C29 H29B 109.5 . .
H29A C29 H29B 109.5 . .
C27 C29 H29C 109.5 . .
H29A C29 H29C 109.5 . .
H29B C29 H29C 109.5 . .
C27 C30 H30A 109.5 . .
C27 C30 H30B 109.5 . .
H30A C30 H30B 109.5 . .
C27 C30 H30C 109.5 . .
H30A C30 H30C 109.5 . .
H30B C30 H30C 109.5 . .
O14 C31 O13 124.7(13) . .
O14 C31 C32 122.1(15) . .
O13 C31 C32 113.2(16) . .
C35 C32 C31 108.7(14) . .
C35 C32 C34 111.0(13) . .
C31 C32 C34 111.1(13) . .
C35 C32 C33 109.1(13) . .
C31 C32 C33 107.0(13) . .
C34 C32 C33 109.7(13) . .
C32 C33 H33A 109.5 . .
C32 C33 H33B 109.5 . .
H33A C33 H33B 109.5 . .
C32 C33 H33C 109.5 . .
H33A C33 H33C 109.5 . .
H33B C33 H33C 109.5 . .
C32 C34 H34A 109.5 . .
C32 C34 H34B 109.5 . .
H34A C34 H34B 109.5 . .
C32 C34 H34C 109.5 . .
H34A C34 H34C 109.5 . .
H34B C34 H34C 109.5 . .
C32 C35 H35A 109.5 . .
C32 C35 H35B 109.5 . .
H35A C35 H35B 109.5 . .
C32 C35 H35C 109.5 . .
H35A C35 H35C 109.5 . .
H35B C35 H35C 109.5 . .
O16 C36 O15 127.7(15) . .
O16 C36 C37 117.7(15) . .
O15 C36 C37 114.7(17) . .
C40 C37 C39 112.1(15) . .
C40 C37 C38 105.8(16) . .
C39 C37 C38 114.0(17) . .
C40 C37 C36 111.5(15) . .
C39 C37 C36 103.8(13) . .
C38 C37 C36 109.7(13) . .
C37 C38 H38A 109.5 . .
C37 C38 H38B 109.5 . .
H38A C38 H38B 109.5 . .
C37 C38 H38C 109.5 . .
H38A C38 H38C 109.5 . .
H38B C38 H38C 109.5 . .
C37 C39 H39A 109.5 . .
C37 C39 H39B 109.5 . .
H39A C39 H39B 109.5 . .
C37 C39 H39C 109.5 . .
H39A C39 H39C 109.5 . .
H39B C39 H39C 109.5 . .
C37 C40 H40A 109.5 . .
C37 C40 H40B 109.5 . .
H40A C40 H40B 109.5 . .
C37 C40 H40C 109.5 . .
H40A C40 H40C 109.5 . .
H40B C40 H40C 109.5 . .
O18 C41 O17 126.7(16) . .
O18 C41 C42 119.3(18) . .
O17 C41 C42 114.0(17) . .
C45 C42 C43 128(2) . .
C45 C42 C41 115.2(19) . .
C43 C42 C41 112.4(16) . .
C45 C42 C44 80.5(17) . .
C43 C42 C44 105(2) . .
C41 C42 C44 106.8(17) . .
C42 C43 H43A 109.5 . .
C42 C43 H43B 109.5 . .
H43A C43 H43B 109.5 . .
C42 C43 H43C 109.5 . .
H43A C43 H43C 109.5 . .
H43B C43 H43C 109.5 . .
C42 C44 C45 47.5(12) . .
C42 C44 H44A 109.5 . .
C45 C44 H44A 156.4 . .
C42 C44 H44B 109.5 . .
C45 C44 H44B 79.4 . .
H44A C44 H44B 109.5 . .
C42 C44 H44C 109.5 . .
C45 C44 H44C 86.8 . .
H44A C44 H44C 109.5 . .
H44B C44 H44C 109.5 . .
C42 C45 C44 52.0(13) . .
C42 C45 H45A 109.5 . .
C44 C45 H45A 86 . .
C42 C45 H45B 109.5 . .
C44 C45 H45B 160.1 . .
H45A C45 H45B 109.5 . .
C42 C45 H45C 109.5 . .
C44 C45 H45C 75.2 . .
H45A C45 H45C 109.5 . .
H45B C45 H45C 109.5 . .
O20 C46 O19 127.7(15) . .
O20 C46 C47 119.2(15) . .
O19 C46 C47 113.1(15) . .
C50 C47 C49 110.3(15) . .
C50 C47 C48 111.9(16) . .
C49 C47 C48 106.3(15) . .
C50 C47 C46 109.8(13) . .
C49 C47 C46 106.2(13) . .
C48 C47 C46 112.1(14) . .
C47 C48 H48A 109.5 . .
C47 C48 H48B 109.5 . .
H48A C48 H48B 109.5 . .
C47 C48 H48C 109.5 . .
H48A C48 H48C 109.5 . .
H48B C48 H48C 109.5 . .
C47 C49 H49A 109.5 . .
C47 C49 H49B 109.5 . .
H49A C49 H49B 109.5 . .
C47 C49 H49C 109.5 . .
H49A C49 H49C 109.5 . .
H49B C49 H49C 109.5 . .
C47 C50 H50A 109.5 . .
C47 C50 H50B 109.5 . .
H50A C50 H50B 109.5 . .
C47 C50 H50C 109.5 . .
H50A C50 H50C 109.5 . .
H50B C50 H50C 109.5 . .
O22 C51 O21 124.5(15) . .
O22 C51 C52 121.1(17) . .
O21 C51 C52 114.4(17) . .
C55 C52 C51 114.6(15) . .
C55 C52 C53 117.2(18) . .
C51 C52 C53 105.7(14) . .
C55 C52 C54 108.1(16) . .
C51 C52 C54 104.2(15) . .
C53 C52 C54 105.9(17) . .
C52 C53 H53A 109.5 . .
C52 C53 H53B 109.5 . .
H53A C53 H53B 109.5 . .
C52 C53 H53C 109.5 . .
H53A C53 H53C 109.5 . .
H53B C53 H53C 109.5 . .
C52 C54 H54A 109.5 . .
C52 C54 H54B 109.5 . .
H54A C54 H54B 109.5 . .
C52 C54 H54C 109.5 . .
H54A C54 H54C 109.5 . .
H54B C54 H54C 109.5 . .
C52 C55 H55A 109.5 . .
C52 C55 H55B 109.5 . .
H55A C55 H55B 109.5 . .
C52 C55 H55C 109.5 . .
H55A C55 H55C 109.5 . .
H55B C55 H55C 109.5 . .
O24 C56 O23 121.6(15) . .
O24 C56 C57 119.2(16) . .
O23 C56 C57 119.2(15) . .
C56 C57 C58 108.6(14) . .
C56 C57 C60 111.3(14) . .
C58 C57 C60 112.2(15) . .
C56 C57 C59 107.8(14) . .
C58 C57 C59 108.5(15) . .
C60 C57 C59 108.3(15) . .
C57 C58 H58A 109.5 . .
C57 C58 H58B 109.5 . .
H58A C58 H58B 109.5 . .
C57 C58 H58C 109.5 . .
H58A C58 H58C 109.5 . .
H58B C58 H58C 109.5 . .
C57 C59 H59A 109.5 . .
C57 C59 H59B 109.5 . .
H59A C59 H59B 109.5 . .
C57 C59 H59C 109.5 . .
H59A C59 H59C 109.5 . .
H59B C59 H59C 109.5 . .
C57 C60 H60A 109.5 . .
C57 C60 H60B 109.5 . .
H60A C60 H60B 109.5 . .
C57 C60 H60C 109.5 . .
H60A C60 H60C 109.5 . .
H60B C60 H60C 109.5 . .
O26 C61 O25 127.8(17) . .
O26 C61 C62 117.7(18) . .
O25 C61 C62 114.5(17) . .
C65 C62 C64 115.6(18) . .
C65 C62 C61 112.3(16) . .
C64 C62 C61 110.8(16) . .
C65 C62 C63 104.0(17) . .
C64 C62 C63 106.4(17) . .
C61 C62 C63 106.9(15) . .
C62 C63 H63A 109.5 . .
C62 C63 H63B 109.5 . .
H63A C63 H63B 109.5 . .
C62 C63 H63C 109.5 . .
H63A C63 H63C 109.5 . .
H63B C63 H63C 109.5 . .
C62 C64 H64A 109.5 . .
C62 C64 H64B 109.5 . .
H64A C64 H64B 109.5 . .
C62 C64 H64C 109.5 . .
H64A C64 H64C 109.5 . .
H64B C64 H64C 109.5 . .
C62 C65 H65A 109.5 . .
C62 C65 H65B 109.5 . .
H65A C65 H65B 109.5 . .
C62 C65 H65C 109.5 . .
H65A C65 H65C 109.5 . .
H65B C65 H65C 109.5 . .
O28 C66 O27 125.5(16) . .
O28 C66 C67 115.4(17) . .
O27 C66 C67 118.9(18) . .
C68 C67 C69 112.1(18) . .
C68 C67 C66 111.2(15) . .
C69 C67 C66 107.7(14) . .
C68 C67 C70 107.7(16) . .
C69 C67 C70 109.9(16) . .
C66 C67 C70 108.2(16) . .
C67 C68 H68A 109.5 . .
C67 C68 H68B 109.5 . .
H68A C68 H68B 109.5 . .
C67 C68 H68C 109.5 . .
H68A C68 H68C 109.5 . .
H68B C68 H68C 109.5 . .
C67 C69 H69A 109.5 . .
C67 C69 H69B 109.5 . .
H69A C69 H69B 109.5 . .
C67 C69 H69C 109.5 . .
H69A C69 H69C 109.5 . .
H69B C69 H69C 109.5 . .
C67 C70 H70A 109.5 . .
C67 C70 H70B 109.5 . .
H70A C70 H70B 109.5 . .
C67 C70 H70C 109.5 . .
H70A C70 H70C 109.5 . .
H70B C70 H70C 109.5 . .
O30 C71 O29 125.6(15) . .
O30 C71 C72 122.4(16) . .
O29 C71 C72 112.0(16) . .
C74 C72 C71 112.1(13) . .
C74 C72 C73 109.9(13) . .
C71 C72 C73 107.1(14) . .
C74 C72 C75 108.7(15) . .
C71 C72 C75 108.9(12) . .
C73 C72 C75 110.1(14) . .
C72 C73 H73A 109.5 . .
C72 C73 H73B 109.5 . .
H73A C73 H73B 109.5 . .
C72 C73 H73C 109.5 . .
H73A C73 H73C 109.5 . .
H73B C73 H73C 109.5 . .
C72 C74 H74A 109.5 . .
C72 C74 H74B 109.5 . .
H74A C74 H74B 109.5 . .
C72 C74 H74C 109.5 . .
H74A C74 H74C 109.5 . .
H74B C74 H74C 109.5 . .
C72 C75 H75A 109.5 . .
C72 C75 H75B 109.5 . .
H75A C75 H75B 109.5 . .
C72 C75 H75C 109.5 . .
H75A C75 H75C 109.5 . .
H75B C75 H75C 109.5 . .
O32 C76 O31 127.9(16) . .
O32 C76 C77 118.7(15) . .
O31 C76 C77 113.4(15) . .
C82 C77 C78 118.8(14) . .
C82 C77 C76 122.2(15) . .
C78 C77 C76 118.9(14) . .
C79 C78 C77 119.4(14) . .
C79 C78 H78 120.3 . .
C77 C78 H78 120.3 . .
N80 C79 C78 122.1(15) . .
N80 C79 H79 118.9 . .
C78 C79 H79 118.9 . .
N80 C81 C82 122.1(14) . .
N80 C81 H81 119 . .
C82 C81 H81 119 . .
C81 C82 C77 119.1(15) . .
C81 C82 H82 120.5 . .
C77 C82 H82 120.5 . .
C92 C91 H91A 109.5 . .
C92 C91 H91B 109.5 . .
H91A C91 H91B 109.5 . .
C92 C91 H91C 109.5 . .
H91A C91 H91C 109.5 . .
H91B C91 H91C 109.5 . .
C91 C92 C93 124.9(17) . .
C91 C92 H92A 106.1 . .
C93 C92 H92A 106.1 . .
C91 C92 H92B 106.1 . .
C93 C92 H92B 106.1 . .
H92A C92 H92B 106.3 . .
N94 C93 C92 121.5(15) . .
N94 C93 H93A 106.9 . .
C92 C93 H93A 106.9 . .
N94 C93 H93B 106.9 . .
C92 C93 H93B 106.9 . .
H93A C93 H93B 106.7 . .
N94 C95 C96 120.1(15) . .
N94 C95 H95A 107.3 . .
C96 C95 H95A 107.3 . .
N94 C95 H95B 107.3 . .
C96 C95 H95B 107.3 . .
H95A C95 H95B 106.9 . .
C95 C96 C97 116.6(17) . .
C95 C96 H96A 108.2 . .
C97 C96 H96A 108.2 . .
C95 C96 H96B 108.2 . .
C97 C96 H96B 108.2 . .
H96A C96 H96B 107.3 . .
C96 C97 H97A 109.5 . .
C96 C97 H97B 109.5 . .
H97A C97 H97B 109.5 . .
C96 C97 H97C 109.5 . .
H97A C97 H97C 109.5 . .
H97B C97 H97C 109.5 . .
O34 C101 O33 124.6(16) 9_666 .
O34 C101 C102 120.5(17) 9_666 .
O33 C101 C102 114.9(17) . .
C104 C102 C103 115(2) . .
C104 C102 C101 115.1(16) . .
C103 C102 C101 107.7(15) . .
C104 C102 C105 110.0(19) . .
C103 C102 C105 99.3(19) . .
C101 C102 C105 108.1(17) . .
C102 C103 H10D 109.5 . .
C102 C103 H10E 109.5 . .
H10D C103 H10E 109.5 . .
C102 C103 H10F 109.5 . .
H10D C103 H10F 109.5 . .
H10E C103 H10F 109.5 . .
C102 C104 H10G 109.5 . .
C102 C104 H10H 109.5 . .
H10G C104 H10H 109.5 . .
C102 C104 H10I 109.5 . .
H10G C104 H10I 109.5 . .
H10H C104 H10I 109.5 . .
C102 C105 H10J 109.5 . .
C102 C105 H10K 109.5 . .
H10J C105 H10K 109.5 . .
C102 C105 H10L 109.5 . .
H10J C105 H10L 109.5 . .
H10K C105 H10L 109.5 . .
O36 C106 O35 123.0(16) 9_666 .
O36 C106 C107 120.2(17) 9_666 .
O35 C106 C107 116.8(17) . .
C106 C107 C108 112.4(16) . .
C106 C107 C109 108.8(15) . .
C108 C107 C109 109.2(15) . .
C106 C107 C110 108.5(15) . .
C108 C107 C110 108.9(16) . .
C109 C107 C110 108.9(16) . .
C107 C108 H10M 109.5 . .
C107 C108 H10N 109.5 . .
H10M C108 H10N 109.5 . .
C107 C108 H10O 109.5 . .
H10M C108 H10O 109.5 . .
H10N C108 H10O 109.5 . .
C107 C109 H10P 109.5 . .
C107 C109 H10Q 109.5 . .
H10P C109 H10Q 109.5 . .
C107 C109 H10R 109.5 . .
H10P C109 H10R 109.5 . .
H10Q C109 H10R 109.5 . .
C107 C110 H11A 109.5 . .
C107 C110 H11B 109.5 . .
H11A C110 H11B 109.5 . .
C107 C110 H11C 109.5 . .
H11A C110 H11C 109.5 . .
H11B C110 H11C 109.5 . .
O35 Co1 O36 169.3(4) . .
O35 Co1 O34 90.2(5) . .
O36 Co1 O34 89.5(4) . .
O35 Co1 O33 90.0(5) . .
O36 Co1 O33 88.3(4) . .
O34 Co1 O33 169.4(4) . .
O35 Co1 N80 98.5(5) . .
O36 Co1 N80 92.2(5) . .
O34 Co1 N80 97.5(5) . .
O33 Co1 N80 93.0(5) . .
O35 Co1 Co1 87.8(3) . 9_666
O36 Co1 Co1 81.5(3) . 9_666
O34 Co1 Co1 87.6(3) . 9_666
O33 Co1 Co1 81.8(3) . 9_666
N80 Co1 Co1 171.9(5) . 9_666
Cr2 F1 Cr1 121.1(3) . .
Cr3 F2 Cr2 123.0(4) . .
Cr4 F3 Cr3 124.6(4) . .
Cr5 F4 Cr4 122.7(3) . .
Cr5 F5 Cr6 123.4(3) . .
Cr6 F6 Cr7 123.8(4) . .
Cr7 F7 Cr8 121.6(4) . .
Cr8 F8 Cr1 121.4(3) . .
C79 N80 C81 118.4(13) . .
C79 N80 Co1 120.5(12) . .
C81 N80 Co1 121.0(11) . .
C93 N94 C95 122.0(14) . .
C93 N94 H94A 106.8 . .
C95 N94 H94A 106.8 . .
C93 N94 H94B 106.8 . .
C95 N94 H94B 106.8 . .
H94A N94 H94B 106.7 . .
C1 O1 Cr1 129.3(12) . .
C1 O2 Cr2 133.8(12) . .
C6 O3 Cr1 135.3(11) . .
C6 O4 Cr2 128.4(10) . .
C11 O5 Cr2 132.8(12) . .
C11 O6 Cr3 135.0(12) . .
C16 O7 Cr2 136.8(11) . .
C16 O8 Cr3 131.7(11) . .
C21 O9 Cr3 132.9(13) . .
C21 O10 Cr4 136.4(13) . .
C26 O11 Cr3 137.7(11) . .
C26 O12 Cr4 132.6(11) . .
C31 O13 Cr4 129.3(10) . .
C31 O14 Cr5 134.5(9) . .
C36 O15 Cr4 135.1(11) . .
C36 O16 Cr5 126.7(10) . .
C41 O17 Cr5 127.5(10) . .
C41 O18 Cr6 133.8(11) . .
C46 O19 Cr5 134.3(10) . .
C46 O20 Cr6 126.9(10) . .
C51 O21 Cr6 127.1(10) . .
C51 O22 Cr7 138.8(11) . .
C56 O23 Cr6 136.1(10) . .
C56 O24 Cr7 131.5(10) . .
C61 O25 Cr7 130.6(10) . .
C61 O26 Cr8 133.4(12) . .
C66 O27 Cr7 136.3(11) . .
C66 O28 Cr8 130.6(11) . .
C71 O29 Cr8 132.7(10) . .
C71 O30 Cr1 134.8(11) . .
C76 O31 Cr8 132.1(10) . .
C76 O32 Cr1 130.2(11) . .
C101 O33 Co1 125.2(11) . .
C101 O34 Co1 120.8(11) 9_666 .
C106 O35 Co1 120.6(11) . .
C106 O36 Co1 127.1(11) 9_666 .

loop_
_geom_bond_atom_site_label_1
_geom_bond_atom_site_label_2
_geom_bond_distance
_geom_bond_site_symmetry_2
Cr1 O30 1.967(10) .
Cr1 O1 1.976(10) .
Cr1 F8 1.984(7) .
Cr1 F1 1.999(7) .
Cr1 O32 1.997(10) .
Cr1 O3 2.014(10) .
Cr2 F1 1.885(7) .
Cr2 O2 1.928(11) .
Cr2 F2 1.948(7) .
Cr2 O4 1.946(10) .
Cr2 O5 1.963(12) .
Cr2 O7 1.978(10) .
Cr3 F2 1.925(7) .
Cr3 F3 1.924(7) .
Cr3 O9 1.933(12) .
Cr3 O8 1.964(11) .
Cr3 O11 1.954(11) .
Cr3 O6 1.961(11) .
Cr4 F3 1.911(7) .
Cr4 F4 1.928(7) .
Cr4 O13 1.945(10) .
Cr4 O10 1.942(11) .
Cr4 O12 1.960(10) .
Cr4 O15 1.955(11) .
Cr5 F5 1.899(6) .
Cr5 O14 1.915(9) .
Cr5 F4 1.920(7) .
Cr5 O17 1.954(9) .
Cr5 O16 1.957(9) .
Cr5 O19 1.972(10) .
Cr6 F6 1.914(7) .
Cr6 F5 1.928(7) .
Cr6 O23 1.935(10) .
Cr6 O20 1.946(10) .
Cr6 O18 1.961(10) .
Cr6 O21 1.967(10) .
Cr7 F7 1.914(7) .
Cr7 O25 1.933(10) .
Cr7 F6 1.931(7) .
Cr7 O27 1.936(11) .
Cr7 O22 1.953(11) .
Cr7 O24 2.001(10) .
Cr8 F8 1.932(7) .
Cr8 O29 1.957(10) .
Cr8 F7 1.980(7) .
Cr8 O28 1.983(11) .
Cr8 O26 1.989(11) .
Cr8 O31 2.002(10) .
C1 O1 1.23(2) .
C1 O2 1.30(2) .
C1 C2 1.54(2) .
C2 C3 1.45(3) .
C2 C4 1.48(2) .
C2 C5 1.56(3) .
C3 H3A 0.98 .
C3 H3B 0.98 .
C3 H3C 0.98 .
C4 H4A 0.98 .
C4 H4B 0.98 .
C4 H4C 0.98 .
C5 H5A 0.98 .
C5 H5B 0.98 .
C5 H5C 0.98 .
C6 O3 1.213(17) .
C6 O4 1.303(18) .
C6 C7 1.50(2) .
C7 C8 1.48(2) .
C7 C10 1.53(2) .
C7 C9 1.56(2) .
C8 H8A 0.98 .
C8 H8B 0.98 .
C8 H8C 0.98 .
C9 H9A 0.98 .
C9 H9B 0.98 .
C9 H9C 0.98 .
C10 H10A 0.98 .
C10 H10B 0.98 .
C10 H10C 0.98 .
C11 O5 1.234(19) .
C11 O6 1.235(18) .
C11 C12 1.52(2) .
C12 C15 1.34(2) .
C12 C13 1.49(3) .
C12 C14 1.50(3) .
C13 H13A 0.98 .
C13 H13B 0.98 .
C13 H13C 0.98 .
C14 H14A 0.98 .
C14 H14B 0.98 .
C14 H14C 0.98 .
C15 H15A 0.98 .
C15 H15B 0.98 .
C15 H15C 0.98 .
C16 O8 1.247(17) .
C16 O7 1.231(17) .
C16 C17 1.52(2) .
C17 C18 1.519(19) .
C17 C19 1.527(19) .
C17 C20 1.53(2) .
C18 H18A 0.98 .
C18 H18B 0.98 .
C18 H18C 0.98 .
C19 H19A 0.98 .
C19 H19B 0.98 .
C19 H19C 0.98 .
C20 H20A 0.98 .
C20 H20B 0.98 .
C20 H20C 0.98 .
C21 O9 1.26(2) .
C21 O10 1.25(2) .
C21 C22 1.53(3) .
C22 C25 1.43(3) .
C22 C24 1.51(2) .
C22 C23 1.60(3) .
C23 H23A 0.98 .
C23 H23B 0.98 .
C23 H23C 0.98 .
C24 H24A 0.98 .
C24 H24B 0.98 .
C24 H24C 0.98 .
C25 H25A 0.98 .
C25 H25B 0.98 .
C25 H25C 0.98 .
C26 O12 1.236(17) .
C26 O11 1.243(17) .
C26 C27 1.50(2) .
C27 C29 1.50(2) .
C27 C30 1.52(2) .
C27 C28 1.55(2) .
C28 H28A 0.98 .
C28 H28B 0.98 .
C28 H28C 0.98 .
C29 H29A 0.98 .
C29 H29B 0.98 .
C29 H29C 0.98 .
C30 H30A 0.98 .
C30 H30B 0.98 .
C30 H30C 0.98 .
C31 O14 1.232(17) .
C31 O13 1.308(17) .
C31 C32 1.52(2) .
C32 C35 1.527(19) .
C32 C34 1.517(19) .
C32 C33 1.553(19) .
C33 H33A 0.98 .
C33 H33B 0.98 .
C33 H33C 0.98 .
C34 H34A 0.98 .
C34 H34B 0.98 .
C34 H34C 0.98 .
C35 H35A 0.98 .
C35 H35B 0.98 .
C35 H35C 0.98 .
C36 O16 1.250(18) .
C36 O15 1.256(18) .
C36 C37 1.57(2) .
C37 C40 1.49(2) .
C37 C39 1.50(2) .
C37 C38 1.53(2) .
C38 H38A 0.98 .
C38 H38B 0.98 .
C38 H38C 0.98 .
C39 H39A 0.98 .
C39 H39B 0.98 .
C39 H39C 0.98 .
C40 H40A 0.98 .
C40 H40B 0.98 .
C40 H40C 0.98 .
C41 O18 1.208(18) .
C41 O17 1.295(18) .
C41 C42 1.52(2) .
C42 C45 1.45(3) .
C42 C43 1.43(2) .
C42 C44 1.55(3) .
C43 H43A 0.98 .
C43 H43B 0.98 .
C43 H43C 0.98 .
C44 C45 1.94(3) .
C44 H44A 0.98 .
C44 H44B 0.98 .
C44 H44C 0.98 .
C45 H45A 0.98 .
C45 H45B 0.98 .
C45 H45C 0.98 .
C46 O20 1.243(18) .
C46 O19 1.273(17) .
C46 C47 1.54(2) .
C47 C50 1.52(2) .
C47 C49 1.53(2) .
C47 C48 1.52(2) .
C48 H48A 0.98 .
C48 H48B 0.98 .
C48 H48C 0.98 .
C49 H49A 0.98 .
C49 H49B 0.98 .
C49 H49C 0.98 .
C50 H50A 0.98 .
C50 H50B 0.98 .
C50 H50C 0.98 .
C51 O22 1.218(18) .
C51 O21 1.295(18) .
C51 C52 1.52(2) .
C52 C55 1.49(2) .
C52 C53 1.53(2) .
C52 C54 1.54(2) .
C53 H53A 0.98 .
C53 H53B 0.98 .
C53 H53C 0.98 .
C54 H54A 0.98 .
C54 H54B 0.98 .
C54 H54C 0.98 .
C55 H55A 0.98 .
C55 H55B 0.98 .
C55 H55C 0.98 .
C56 O24 1.269(16) .
C56 O23 1.282(17) .
C56 C57 1.46(2) .
C57 C58 1.52(2) .
C57 C60 1.53(2) .
C57 C59 1.52(2) .
C58 H58A 0.98 .
C58 H58B 0.98 .
C58 H58C 0.98 .
C59 H59A 0.98 .
C59 H59B 0.98 .
C59 H59C 0.98 .
C60 H60A 0.98 .
C60 H60B 0.98 .
C60 H60C 0.98 .
C61 O26 1.219(19) .
C61 O25 1.272(19) .
C61 C62 1.54(2) .
C62 C65 1.49(2) .
C62 C64 1.50(2) .
C62 C63 1.54(2) .
C63 H63A 0.98 .
C63 H63B 0.98 .
C63 H63C 0.98 .
C64 H64A 0.98 .
C64 H64B 0.98 .
C64 H64C 0.98 .
C65 H65A 0.98 .
C65 H65B 0.98 .
C65 H65C 0.98 .
C66 O28 1.250(19) .
C66 O27 1.269(18) .
C66 C67 1.54(2) .
C67 C68 1.49(2) .
C67 C69 1.51(2) .
C67 C70 1.55(2) .
C68 H68A 0.98 .
C68 H68B 0.98 .
C68 H68C 0.98 .
C69 H69A 0.98 .
C69 H69B 0.98 .
C69 H69C 0.98 .
C70 H70A 0.98 .
C70 H70B 0.98 .
C70 H70C 0.98 .
C71 O30 1.214(17) .
C71 O29 1.289(16) .
C71 C72 1.53(2) .
C72 C74 1.538(19) .
C72 C73 1.532(19) .
C72 C75 1.56(2) .
C73 H73A 0.98 .
C73 H73B 0.98 .
C73 H73C 0.98 .
C74 H74A 0.98 .
C74 H74B 0.98 .
C74 H74C 0.98 .
C75 H75A 0.98 .
C75 H75B 0.98 .
C75 H75C 0.98 .
C76 O32 1.234(17) .
C76 O31 1.270(16) .
C76 C77 1.51(2) .
C77 C82 1.372(18) .
C77 C78 1.380(18) .
C78 C79 1.373(18) .
C78 H78 0.95 .
C79 N80 1.336(16) .
C79 H79 0.95 .
C81 N80 1.347(17) .
C81 C82 1.379(18) .
C81 H81 0.95 .
C82 H82 0.95 .
C91 C92 1.43(2) .
C91 H91A 0.98 .
C91 H91B 0.98 .
C91 H91C 0.98 .
C92 C93 1.44(2) .
C92 H92A 0.99 .
C92 H92B 0.99 .
C93 N94 1.382(17) .
C93 H93A 0.99 .
C93 H93B 0.99 .
C95 N94 1.448(17) .
C95 C96 1.46(2) .
C95 H95A 0.99 .
C95 H95B 0.99 .
C96 C97 1.50(2) .
C96 H96A 0.99 .
C96 H96B 0.99 .
C97 H97A 0.98 .
C97 H97B 0.98 .
C97 H97C 0.98 .
C101 O34 1.233(18) 9_666
C101 O33 1.290(18) .
C101 C102 1.53(2) .
C102 C104 1.41(2) .
C102 C103 1.43(2) .
C102 C105 1.53(2) .
C103 H10D 0.98 .
C103 H10E 0.98 .
C103 H10F 0.98 .
C104 H10G 0.98 .
C104 H10H 0.98 .
C104 H10I 0.98 .
C105 H10J 0.98 .
C105 H10K 0.98 .
C105 H10L 0.98 .
C106 O36 1.262(18) 9_666
C106 O35 1.278(17) .
C106 C107 1.48(2) .
C107 C108 1.50(2) .
C107 C109 1.53(2) .
C107 C110 1.56(2) .
C108 H10M 0.98 .
C108 H10N 0.98 .
C108 H10O 0.98 .
C109 H10P 0.98 .
C109 H10Q 0.98 .
C109 H10R 0.98 .
C110 H11A 0.98 .
C110 H11B 0.98 .
C110 H11C 0.98 .
Co1 O35 1.990(11) .
Co1 O36 2.012(11) .
Co1 O34 2.005(10) .
Co1 O33 2.026(10) .
Co1 N80 2.061(11) .
Co1 Co1 2.607(5) 9_666
N94 H94A 0.99 .
N94 H94B 0.99 .
O34 C101 1.233(18) 9_666
O36 C106 1.262(18) 9_666
